data_2205721
loop_
_publ_author_name
'Madhukar Hemamalini'
'Packianathan Thomas Muthiah'
'Balasubramanian Sridhar'
'Ramaswamy Karunanandam Rajaram'

_publ_section_title
;
 Pyrimethaminium sulfosalicylate monohydrate
;
_journal_issue 5
_journal_name_full 'Acta Crystallographica Section E'
_journal_page_first o1480
_journal_page_last o1482
_journal_paper_doi 10.1107/S1600536805012237
_journal_volume 61
_journal_year 2005
_chemical_formula_iupac 'C12 H14 Cl N4 +, C7 H5 O6 S -, H2 O'
_chemical_formula_moiety 'C12 H14 Cl N4 +, C7 H5 O6 S -, H2 O'
_chemical_formula_structural 'C12 H14 Cl N4 +, C7 H5 O6 S -, H2 O'
_chemical_formula_sum 'C19 H21 Cl N4 O7 S'
_chemical_formula_weight 484.92
_chemical_name_common 'pyrimethaminium sulfosalicylate monohydrate'
_chemical_name_systematic
;
2,4-diamino-5-(4-chlorophenyl)-6-ethylpyrimidin-1-ium
3-carboxy-4-hydroxybenzenesulfonate monohydrate
;
_space_group_IT_number 14
_symmetry_cell_setting monoclinic
_symmetry_space_group_name_Hall '-P 2yn'
_symmetry_space_group_name_H-M 'P 1 21/n 1'
_atom_sites_solution_hydrogens mixed
_atom_sites_solution_primary direct
_atom_sites_solution_secondary difmap
_cell_angle_alpha 90
_cell_angle_beta 113.960(6)
_cell_angle_gamma 90
_cell_formula_units_Z 8
_cell_length_a 15.2350(15)
_cell_length_b 19.3290(12)
_cell_length_c 15.8750(14)
_cell_measurement_reflns_used 25
_cell_measurement_temperature 273
_cell_measurement_theta_max 13.80
_cell_measurement_theta_min 11.30
_cell_volume 4272.0(7)
_computing_cell_refinement 'CAD-4 EXPRESS'
_computing_data_collection 'CAD-4 EXPRESS (Enraf--Nonius, 1994)'
_computing_data_reduction 'XCAD4 (Harms & Wocadlo, 1995)'
_computing_molecular_graphics 'PLATON (Spek, 1990)'
_computing_publication_material PLATON
_computing_structure_refinement 'SHELXL97 (Sheldrick, 1997)'
_computing_structure_solution 'SHELXS97 (Sheldrick, 1997)'
_diffrn_ambient_temperature 273
_diffrn_measured_fraction_theta_full 0.999
_diffrn_measured_fraction_theta_max 0.999
_diffrn_measurement_device_type 'MACH3 single-crystal diffractometer'
_diffrn_measurement_method \w--2\q
_diffrn_radiation_monochromator graphite
_diffrn_radiation_source 'fine-focus sealed tube'
_diffrn_radiation_type MoK\a
_diffrn_radiation_wavelength 0.71069
_diffrn_reflns_av_R_equivalents 0.0125
_diffrn_reflns_av_sigmaI/netI 0.0433
_diffrn_reflns_limit_h_max 16
_diffrn_reflns_limit_h_min -18
_diffrn_reflns_limit_k_max 22
_diffrn_reflns_limit_k_min -1
_diffrn_reflns_limit_l_max 18
_diffrn_reflns_limit_l_min -1
_diffrn_reflns_number 8317
_diffrn_reflns_reduction_process ' ?'
_diffrn_reflns_theta_full 25.00
_diffrn_reflns_theta_max 24.98
_diffrn_reflns_theta_min 2.11
_diffrn_standards_decay_% 3
_diffrn_standards_interval_time 60
_diffrn_standards_number 3
_exptl_absorpt_coefficient_mu 0.327
_exptl_absorpt_correction_T_max 0.959
_exptl_absorpt_correction_T_min 0.939
_exptl_absorpt_correction_type psi-scan
_exptl_absorpt_process_details '(North <i>et al.</i>, 1968)'
_exptl_crystal_colour colourless
_exptl_crystal_density_diffrn 1.508
_exptl_crystal_density_method 'Not Measured'
_exptl_crystal_description block
_exptl_crystal_F_000 2016
_exptl_crystal_size_max 0.30
_exptl_crystal_size_mid 0.25
_exptl_crystal_size_min 0.12
_refine_diff_density_max 0.197
_refine_diff_density_min -0.298
_refine_ls_extinction_method none
_refine_ls_goodness_of_fit_ref 1.012
_refine_ls_hydrogen_treatment constr
_refine_ls_matrix_type full
_refine_ls_number_parameters 583
_refine_ls_number_reflns 7493
_refine_ls_number_restraints 3
_refine_ls_restrained_S_all 1.017
_refine_ls_R_factor_all 0.0818
_refine_ls_R_factor_gt 0.0356
_refine_ls_shift/su_max 0.041
_refine_ls_shift/su_mean 0.000
_refine_ls_structure_factor_coef Fsqd
_refine_ls_weighting_details 'calc w=1/[\s^2^(Fo^2^)+(0.0512P)^2^+1.7056P] where P=(Fo^2^+2Fc^2^)/3'
_refine_ls_weighting_scheme calc
_refine_ls_wR_factor_gt 0.0886
_refine_ls_wR_factor_ref 0.1059
_reflns_number_gt 4891
_reflns_number_total 7493
_reflns_threshold_expression I>2\s(I)
_cod_data_source_file hb6180.cif
_cod_data_source_block I
_cod_depositor_comments
;
The following automatic conversions were performed:
'_symmetry_cell_setting' value 'Monoclinic' changed to 'monoclinic'
according to '/home/saulius/struct/CIF-dictionaries/cif_core.dic'
dictionary named 'cif_core.dic' version 2.4.1 from 2010-06-29.

Automatic conversion script
Id: cif_fix_enum 1527 2010-12-29 10:47:43Z saulius 

The following automatic conversions were performed:

'_symmetry_cell_setting' value 'Monoclinic' changed to 'monoclinic'
according to /home/saulius/struct/CIF-dictionaries/cif_core.dic
dictionary named 'cif_core.dic' version 2.4.1 from 2010-06-29.

Automatic conversion script
Id: cif_fix_values 1715 2011-07-08 13:25:40Z adriana 

The following automatic conversions were performed:

'_atom_sites_solution_hydrogens' value 'geom and difmap' was changed
to 'mixed'.

Automatic conversion script
Id: cif_fix_values 6452 2018-10-05 10:23:21Z andrius 
;
_cod_original_sg_symbol_H-M 'P 21/n'
_cod_database_code 2205721

loop_
_symmetry_equiv_pos_as_xyz
x,y,z
1/2-x,1/2+y,1/2-z
-x,-y,-z
1/2+x,1/2-y,1/2+z

loop_
_atom_site_aniso_label
_atom_site_aniso_U_11
_atom_site_aniso_U_22
_atom_site_aniso_U_33
_atom_site_aniso_U_12
_atom_site_aniso_U_13
_atom_site_aniso_U_23
Cl1A 0.0680(6) 0.1414(10) 0.0415(5) -0.0247(6) 0.0041(4) -0.0343(5)
N1A 0.0277(11) 0.0474(14) 0.0297(11) 0.0017(9) 0.0093(9) -0.0038(10)
N2A 0.0334(12) 0.0599(16) 0.0280(11) -0.0001(10) 0.0080(9) -0.0070(10)
N3A 0.0285(11) 0.0478(14) 0.0291(11) -0.0013(10) 0.0091(9) -0.0058(10)
N4A 0.0314(12) 0.0793(19) 0.0394(13) 0.0085(12) 0.0085(10) -0.0121(13)
C2A 0.0329(13) 0.0334(15) 0.0303(13) -0.0036(11) 0.0122(11) -0.0014(11)
C4A 0.0324(13) 0.0358(15) 0.0357(14) -0.0014(11) 0.0136(12) -0.0011(12)
C5A 0.0363(14) 0.0386(16) 0.0293(13) -0.0015(11) 0.0105(11) -0.0025(11)
C6A 0.0375(14) 0.0364(15) 0.0307(13) -0.0027(11) 0.0137(11) -0.0024(11)
C7A 0.0460(16) 0.0564(19) 0.0377(15) 0.0048(14) 0.0157(13) -0.0070(14)
C8A 0.082(2) 0.096(3) 0.072(2) -0.016(2) 0.051(2) -0.023(2)
C9A 0.0317(13) 0.0485(17) 0.0294(13) -0.0016(12) 0.0087(11) -0.0047(12)
C10A 0.0500(17) 0.0499(19) 0.0402(16) -0.0045(14) 0.0067(13) -0.0018(14)
C11A 0.0519(18) 0.072(2) 0.0322(15) 0.0032(16) 0.0015(13) 0.0020(15)
C12A 0.0388(16) 0.081(2) 0.0338(16) -0.0071(16) 0.0095(13) -0.0189(16)
C13A 0.0558(19) 0.058(2) 0.0548(19) -0.0162(16) 0.0189(16) -0.0213(17)
C14A 0.0515(18) 0.054(2) 0.0409(16) -0.0065(14) 0.0105(14) -0.0048(14)
Cl1B 0.0786(6) 0.0828(6) 0.0313(4) -0.0241(5) 0.0067(4) -0.0162(4)
N1B 0.0236(10) 0.0455(14) 0.0316(11) -0.0070(9) 0.0076(9) -0.0067(10)
N2B 0.0292(11) 0.0580(15) 0.0270(11) -0.0022(10) 0.0042(9) -0.0068(10)
N3B 0.0285(11) 0.0355(12) 0.0281(11) -0.0032(9) 0.0080(9) -0.0031(9)
N4B 0.0271(11) 0.0691(17) 0.0315(12) -0.0090(11) 0.0098(9) -0.0126(11)
C2B 0.0317(13) 0.0265(14) 0.0298(13) -0.0024(10) 0.0077(11) -0.0026(11)
C4B 0.0269(12) 0.0311(14) 0.0282(13) -0.0040(10) 0.0077(10) -0.0020(10)
C5B 0.0294(13) 0.0346(15) 0.0262(12) -0.0033(10) 0.0085(10) 0.0007(11)
C6B 0.0301(13) 0.0338(14) 0.0281(13) -0.0064(11) 0.0085(10) -0.0003(11)
C7B 0.0309(13) 0.0524(18) 0.0324(14) -0.0034(12) 0.0108(11) -0.0042(13)
C8B 0.064(2) 0.059(2) 0.058(2) 0.0051(16) 0.0270(17) -0.0078(16)
C9B 0.0250(12) 0.0394(15) 0.0268(13) -0.0023(11) 0.0068(10) -0.0035(11)
C10B 0.0506(16) 0.0429(17) 0.0262(13) -0.0083(13) 0.0059(12) 0.0019(12)
C11B 0.0572(18) 0.0424(17) 0.0364(16) -0.0147(14) 0.0106(14) -0.0062(13)
C12B 0.0337(14) 0.0527(18) 0.0248(13) -0.0074(12) 0.0060(11) -0.0081(12)
C13B 0.0426(15) 0.0511(19) 0.0264(14) 0.0016(13) 0.0019(12) 0.0071(13)
C14B 0.0398(15) 0.0362(16) 0.0368(15) -0.0005(12) 0.0077(12) 0.0006(12)
S1 0.0202(3) 0.0503(4) 0.0236(3) 0.0022(3) 0.0041(2) 0.0016(3)
O1C 0.0287(9) 0.1014(17) 0.0341(10) 0.0200(10) 0.0110(8) 0.0019(11)
O2C 0.0273(10) 0.0922(16) 0.0340(10) 0.0172(10) 0.0041(8) -0.0008(10)
O3C 0.0323(10) 0.0843(15) 0.0247(9) 0.0186(10) 0.0013(8) -0.0042(9)
O4C 0.0286(9) 0.1109(18) 0.0294(10) 0.0126(10) 0.0091(8) -0.0081(11)
O5C 0.0327(9) 0.0564(13) 0.0334(10) -0.0142(9) 0.0011(8) 0.0071(9)
O6C 0.0317(9) 0.0473(12) 0.0486(11) 0.0097(8) 0.0054(8) 0.0110(9)
C15C 0.0269(12) 0.0515(17) 0.0342(14) 0.0073(12) 0.0119(11) 0.0020(12)
C16C 0.0235(12) 0.0362(15) 0.0284(13) 0.0017(10) 0.0066(10) 0.0033(11)
C17C 0.0275(12) 0.0344(14) 0.0241(12) 0.0027(10) 0.0086(10) -0.0026(10)
C18C 0.0221(11) 0.0313(14) 0.0253(12) 0.0002(10) 0.0056(10) 0.0016(10)
C19C 0.0302(13) 0.0479(17) 0.0237(12) 0.0019(12) 0.0061(10) 0.0018(12)
C20C 0.0341(14) 0.0625(19) 0.0277(13) 0.0106(13) 0.0124(11) 0.0008(13)
C21C 0.0270(13) 0.0448(17) 0.0294(13) 0.0074(11) 0.0067(11) 0.0019(12)
S1' 0.0244(3) 0.0486(4) 0.0195(3) -0.0013(3) 0.0048(2) 0.0043(3)
O1D 0.0343(10) 0.0926(16) 0.0247(9) 0.0020(10) 0.0133(8) -0.0031(10)
O2D 0.0337(10) 0.1144(19) 0.0190(9) 0.0050(11) 0.0054(8) -0.0034(10)
O3D 0.0249(9) 0.0787(14) 0.0216(9) 0.0068(9) 0.0049(7) 0.0069(9)
O4D 0.0397(10) 0.0484(12) 0.0263(9) -0.0001(8) 0.0079(8) -0.0021(8)
O5D 0.0327(10) 0.0913(16) 0.0295(10) -0.0078(10) 0.0133(8) 0.0069(10)
O6D 0.0378(10) 0.0565(13) 0.0265(9) 0.0066(9) 0.0025(8) 0.0106(8)
C15D 0.0359(14) 0.0454(16) 0.0233(12) -0.0029(12) 0.0120(11) -0.0014(11)
C16D 0.0252(11) 0.0355(14) 0.0209(11) -0.0035(10) 0.0064(9) -0.0026(10)
C17D 0.0242(11) 0.0340(14) 0.0240(12) -0.0020(10) 0.0079(10) -0.0010(10)
C18D 0.0276(12) 0.0361(15) 0.0219(12) -0.0021(10) 0.0067(10) 0.0026(10)
C19D 0.0265(12) 0.0580(18) 0.0267(13) 0.0023(12) 0.0063(11) 0.0005(12)
C20D 0.0263(13) 0.071(2) 0.0318(14) 0.0036(13) 0.0131(11) -0.0011(13)
C21D 0.0298(12) 0.0459(16) 0.0212(13) 0.0005(11) 0.0084(10) -0.0028(11)
O1W 0.0715(15) 0.0596(14) 0.0753(15) -0.0042(12) 0.0401(13) -0.0120(12)
O2W 0.0432(11) 0.0616(14) 0.0790(16) 0.0005(10) 0.0203(11) 0.0096(12)

loop_
_atom_site_label
_atom_site_fract_x
_atom_site_fract_y
_atom_site_fract_z
_atom_site_U_iso_or_equiv
_atom_site_thermal_displace_type
_atom_site_refinement_flags
_atom_site_occupancy
_atom_site_type_symbol
Cl1A 0.53687(7) -0.02379(6) -0.14346(6) 0.0895(4) Uani . 1.000 Cl
N1A 0.94831(14) 0.05468(11) 0.36215(13) 0.0357(7) Uani . 1.000 N
N2A 0.97735(15) 0.09162(12) 0.50795(14) 0.0419(8) Uani . 1.000 N
N3A 0.82484(14) 0.10253(11) 0.39525(14) 0.0360(7) Uani . 1.000 N
N4A 0.67496(15) 0.11300(13) 0.28176(16) 0.0519(9) Uani . 1.000 N
C2A 0.91565(17) 0.08355(13) 0.42101(16) 0.0324(8) Uani . 1.000 C
C4A 0.76465(17) 0.09162(13) 0.30674(17) 0.0347(8) Uani . 1.000 C
C5A 0.79425(17) 0.05781(13) 0.24250(16) 0.0356(8) Uani . 1.000 C
C6A 0.88823(17) 0.03926(13) 0.27276(17) 0.0349(8) Uani . 1.000 C
C7A 0.9347(2) 0.00337(15) 0.21735(19) 0.0471(10) Uani . 1.000 C
C8A 0.9952(3) 0.0512(2) 0.1886(2) 0.0769(14) Uani . 1.000 C
C9A 0.72409(17) 0.03913(14) 0.14738(17) 0.0377(8) Uani . 1.000 C
C10A 0.6883(2) 0.08819(16) 0.07809(19) 0.0505(10) Uani . 1.000 C
C11A 0.6294(2) 0.06887(18) -0.01108(19) 0.0571(10) Uani . 1.000 C
C12A 0.6059(2) 0.00108(19) -0.03023(19) 0.0529(10) Uani . 1.000 C
C13A 0.6376(2) -0.04850(18) 0.0374(2) 0.0574(11) Uani . 1.000 C
C14A 0.6964(2) -0.02910(16) 0.1261(2) 0.0515(10) Uani . 1.000 C
Cl1B 0.35204(6) 0.51266(5) 0.46041(5) 0.0693(3) Uani . 1.000 Cl
N1B -0.03756(13) 0.36502(11) -0.02113(13) 0.0347(7) Uani . 1.000 N
N2B -0.06301(14) 0.34015(12) -0.17127(14) 0.0404(7) Uani . 1.000 N
N3B 0.09149(13) 0.35764(10) -0.06531(13) 0.0318(7) Uani . 1.000 N
N4B 0.24358(14) 0.37516(12) 0.04198(14) 0.0432(8) Uani . 1.000 N
C2B -0.00196(17) 0.35413(12) -0.08587(16) 0.0309(8) Uani . 1.000 C
C4B 0.15012(16) 0.37408(12) 0.02183(16) 0.0299(8) Uani . 1.000 C
C5B 0.11548(16) 0.39086(13) 0.09056(16) 0.0310(8) Uani . 1.000 C
C6B 0.01960(16) 0.38418(13) 0.06701(16) 0.0317(8) Uani . 1.000 C
C7B -0.03125(18) 0.40001(14) 0.12807(17) 0.0392(9) Uani . 1.000 C
C8B -0.0719(2) 0.47196(16) 0.1132(2) 0.0596(12) Uani . 1.000 C
C9B 0.18037(16) 0.41929(13) 0.18274(16) 0.0316(8) Uani . 1.000 C
C10B 0.20430(19) 0.48856(14) 0.19109(17) 0.0430(9) Uani . 1.000 C
C11B 0.2575(2) 0.51767(15) 0.27600(18) 0.0481(10) Uani . 1.000 C
C12B 0.28642(18) 0.47656(15) 0.35269(16) 0.0390(9) Uani . 1.000 C
C13B 0.26557(19) 0.40744(15) 0.34650(17) 0.0440(9) Uani . 1.000 C
C14B 0.21304(18) 0.37849(14) 0.26125(17) 0.0401(9) Uani . 1.000 C
S1 0.22679(4) 0.20183(4) 0.40074(4) 0.0329(2) Uani . 1.000 S
O1C -0.16861(12) 0.27869(11) 0.33613(12) 0.0553(7) Uani . 1.000 O
O2C -0.21380(12) 0.25975(12) 0.15943(12) 0.0539(7) Uani . 1.000 O
O3C -0.10011(12) 0.22455(11) 0.11594(12) 0.0504(7) Uani . 1.000 O
O4C 0.23097(12) 0.18781(12) 0.31353(12) 0.0572(7) Uani . 1.000 O
O5C 0.28170(12) 0.26253(10) 0.44603(12) 0.0448(6) Uani . 1.000 O
O6C 0.25639(12) 0.14254(10) 0.46282(12) 0.0461(6) Uani . 1.000 O
C15C -0.08015(17) 0.25897(14) 0.34718(17) 0.0377(8) Uani . 1.000 C
C16C -0.05682(16) 0.24065(13) 0.27368(16) 0.0306(8) Uani . 1.000 C
C17C 0.03750(16) 0.22213(12) 0.29075(16) 0.0293(7) Uani . 1.000 C
C18C 0.10668(15) 0.22089(12) 0.37966(15) 0.0275(7) Uani . 1.000 C
C19C 0.08290(17) 0.23830(14) 0.45299(16) 0.0355(8) Uani . 1.000 C
C20C -0.00903(17) 0.25723(15) 0.43694(17) 0.0415(9) Uani . 1.000 C
C21C -0.13100(17) 0.24227(14) 0.17841(16) 0.0353(8) Uani . 1.000 C
S1' 0.54195(4) 0.30120(4) 0.22338(4) 0.0322(2) Uani . 1.000 S
O1D 0.60540(12) 0.31566(11) 0.61474(11) 0.0501(7) Uani . 1.000 O
O2D 0.78522(12) 0.29390(12) 0.65774(12) 0.0574(8) Uani . 1.000 O
O3D 0.84116(11) 0.28657(10) 0.54965(11) 0.0432(6) Uani . 1.000 O
O4D 0.51241(12) 0.22906(9) 0.20020(11) 0.0399(6) Uani . 1.000 O
O5D 0.63050(12) 0.31695(11) 0.21477(12) 0.0509(7) Uani . 1.000 O
O6D 0.46340(12) 0.34788(10) 0.17242(11) 0.0437(6) Uani . 1.000 O
C15D 0.59641(17) 0.31423(14) 0.52697(16) 0.0349(8) Uani . 1.000 C
C16D 0.67398(15) 0.30398(13) 0.50242(15) 0.0282(7) Uani . 1.000 C
C17D 0.65751(15) 0.30203(12) 0.40912(15) 0.0280(7) Uani . 1.000 C
C18D 0.56568(16) 0.31041(13) 0.34170(15) 0.0296(8) Uani . 1.000 C
C19D 0.48965(17) 0.32228(14) 0.36715(17) 0.0385(8) Uani . 1.000 C
C20D 0.50476(17) 0.32450(16) 0.45830(17) 0.0426(9) Uani . 1.000 C
C21D 0.77091(17) 0.29456(14) 0.57648(16) 0.0329(8) Uani . 1.000 C
O1W 0.19039(15) 0.09007(11) 0.61402(16) 0.0655(8) Uani . 1.000 O
O2W 0.14433(14) 0.02199(11) 0.43180(16) 0.0627(8) Uani . 1.000 O
H1A 1.00850 0.04550 0.38110 0.0430 Uiso R 1.000 H
H2A 0.95840 0.10900 0.54750 0.0500 Uiso R 1.000 H
H2B 1.03630 0.07940 0.52470 0.0500 Uiso R 1.000 H
H4A 0.65800 0.13240 0.32150 0.0620 Uiso R 1.000 H
H4B 0.63370 0.10730 0.22600 0.0620 Uiso R 1.000 H
H7A 0.88510 -0.01680 0.16280 0.0570 Uiso R 1.000 H
H7B 0.97470 -0.03400 0.25380 0.0570 Uiso R 1.000 H
H8A 0.95520 0.08670 0.14930 0.0920 Uiso R 1.000 H
H8B 1.02520 0.02550 0.15570 0.0920 Uiso R 1.000 H
H8C 1.04370 0.07200 0.24220 0.0920 Uiso R 1.000 H
H10A 0.70400 0.13460 0.09160 0.0610 Uiso R 1.000 H
H11A 0.60610 0.10190 -0.05750 0.0690 Uiso R 1.000 H
H13A 0.61970 -0.09450 0.02360 0.0690 Uiso R 1.000 H
H14A 0.71770 -0.06240 0.17230 0.0620 Uiso R 1.000 H
H1B -0.09810 0.35960 -0.03620 0.0420 Uiso R 1.000 H
H10B 0.18420 0.51610 0.13860 0.0520 Uiso R 1.000 H
H11B 0.27350 0.56440 0.28100 0.0580 Uiso R 1.000 H
H13B 0.28650 0.38020 0.39930 0.0530 Uiso R 1.000 H
H14B 0.19960 0.33140 0.25650 0.0480 Uiso R 1.000 H
H21A -0.04210 0.33320 -0.21340 0.0480 Uiso R 1.000 H
H22B -0.12360 0.33790 -0.18460 0.0480 Uiso R 1.000 H
H41A 0.26410 0.36570 0.00020 0.0520 Uiso R 1.000 H
H42B 0.28360 0.38540 0.09690 0.0520 Uiso R 1.000 H
H71A 0.01340 0.39490 0.19200 0.0470 Uiso R 1.000 H
H72B -0.08300 0.36710 0.11610 0.0470 Uiso R 1.000 H
H81A -0.02030 0.50490 0.13360 0.0710 Uiso R 1.000 H
H82B -0.11070 0.47820 0.14760 0.0710 Uiso R 1.000 H
H83C -0.11070 0.47880 0.04880 0.0710 Uiso R 1.000 H
H1C -0.20450 0.27740 0.28120 0.0660 Uiso R 1.000 H
H3C -0.14440 0.22680 0.06480 0.0610 Uiso R 1.000 H
H17C 0.05370 0.21060 0.24200 0.0350 Uiso R 1.000 H
H19C 0.12960 0.23690 0.51300 0.0430 Uiso R 1.000 H
H20C -0.02420 0.26910 0.48620 0.0500 Uiso R 1.000 H
H1D 0.66130 0.30760 0.64940 0.0600 Uiso R 1.000 H
H3D 0.89240 0.28390 0.59490 0.0520 Uiso R 1.000 H
H17D 0.70860 0.29520 0.39220 0.0340 Uiso R 1.000 H
H19D 0.42810 0.32870 0.32190 0.0460 Uiso R 1.000 H
H20D 0.45340 0.33300 0.47440 0.0510 Uiso R 1.000 H
H11W 0.17970 0.11800 0.65400 0.0790 Uiso R 1.000 H
H12W 0.22120 0.11590 0.58770 0.0790 Uiso R 1.000 H
H21W 0.18060 0.06050 0.42220 0.0750 Uiso R 1.000 H
H22W 0.17750 0.00220 0.49360 0.0750 Uiso R 1.000 H

loop_
_atom_type_symbol
_atom_type_description
_atom_type_scat_dispersion_real
_atom_type_scat_dispersion_imag
_atom_type_scat_source
S S 0.1246 0.1234 'International Tables Vol C Tables 4.2.6.8 and 6.1.1.4'
O O 0.0106 0.0060 'International Tables Vol C Tables 4.2.6.8 and 6.1.1.4'
N N 0.0061 0.0033 'International Tables Vol C Tables 4.2.6.8 and 6.1.1.4'
Cl Cl 0.1484 0.1585 'International Tables Vol C Tables 4.2.6.8 and 6.1.1.4'
H H 0.0000 0.0000 'International Tables Vol C Tables 4.2.6.8 and 6.1.1.4'
C C 0.0033 0.0016 'International Tables Vol C Tables 4.2.6.8 and 6.1.1.4'

loop_
_geom_angle_atom_site_label_1
_geom_angle_atom_site_label_2
_geom_angle_atom_site_label_3
_geom_angle
_geom_angle_publ_flag
O6C S1 C18C 107.77(11) no
O4C S1 O6C 112.35(13) no
O4C S1 C18C 107.79(11) no
O4C S1 O5C 112.81(12) no
O5C S1 C18C 105.70(12) no
O5C S1 O6C 110.05(11) no
O5D S1' O6D 113.98(12) no
O4D S1' C18D 105.75(11) no
O4D S1' O6D 110.56(11) no
O5D S1' C18D 106.45(12) no
O4D S1' O5D 112.37(12) no
O6D S1' C18D 107.16(11) no
C15C O1C H1C 109.32 no
C21C O3C H3C 109.46 no
C15D O1D H1D 109.44 no
C21D O3D H3D 109.57 no
H11W O1W H12W 105.93 no
C2A N1A C6A 121.9(2) no
C2A N3A C4A 117.5(2) no
C2A N1A H1A 119.04 no
C6A N1A H1A 119.05 no
C2A N2A H2A 120.01 no
C2A N2A H2B 119.96 no
H2A N2A H2B 120.03 no
H21W O2W H22W 111.08 no
H4A N4A H4B 120.00 no
C4A N4A H4B 120.15 no
C4A N4A H4A 119.85 no
C2B N1B C6B 122.2(2) no
C2B N3B C4B 117.6(2) no
C6B N1B H1B 118.93 no
C2B N1B H1B 118.88 no
H21A N2B H22B 120.00 no
C2B N2B H22B 119.98 no
C2B N2B H21A 120.01 no
H41A N4B H42B 120.06 no
C4B N4B H41A 120.09 no
C4B N4B H42B 119.85 no
N1A C2A N2A 117.8(2) no
N2A C2A N3A 119.9(2) no
N1A C2A N3A 122.3(2) no
N3A C4A C5A 122.5(2) no
N3A C4A N4A 116.5(2) no
N4A C4A C5A 121.0(2) no
C4A C5A C9A 121.8(2) no
C4A C5A C6A 117.4(2) no
C6A C5A C9A 120.7(2) no
C5A C6A C7A 126.4(2) no
N1A C6A C7A 115.5(2) no
N1A C6A C5A 118.2(2) no
C6A C7A C8A 112.7(3) no
C10A C9A C14A 118.4(2) no
C5A C9A C10A 121.7(2) no
C5A C9A C14A 119.9(2) no
C9A C10A C11A 120.7(3) no
C10A C11A C12A 119.4(3) no
Cl1A C12A C13A 119.2(3) no
Cl1A C12A C11A 119.4(2) no
C11A C12A C13A 121.4(3) no
C12A C13A C14A 119.0(3) no
C9A C14A C13A 121.0(3) no
C6A C7A H7B 108.99 no
H7A C7A H7B 107.82 no
C6A C7A H7A 109.05 no
C8A C7A H7A 109.14 no
C8A C7A H7B 108.98 no
H8A C8A H8B 109.44 no
C7A C8A H8C 109.58 no
H8B C8A H8C 109.50 no
C7A C8A H8B 109.47 no
C7A C8A H8A 109.36 no
H8A C8A H8C 109.49 no
C9A C10A H10A 119.69 no
C11A C10A H10A 119.66 no
C12A C11A H11A 120.23 no
C10A C11A H11A 120.37 no
C14A C13A H13A 120.49 no
C12A C13A H13A 120.47 no
C9A C14A H14A 119.54 no
C13A C14A H14A 119.42 no
N1B C2B N2B 118.4(2) no
N2B C2B N3B 120.0(2) no
N1B C2B N3B 121.6(2) no
N3B C4B C5B 122.8(2) no
N3B C4B N4B 116.8(2) no
N4B C4B C5B 120.4(2) no
C6B C5B C9B 120.8(2) no
C4B C5B C9B 121.8(2) no
C4B C5B C6B 117.2(2) no
N1B C6B C5B 118.3(2) no
C5B C6B C7B 125.7(2) no
N1B C6B C7B 115.9(2) no
C6B C7B C8B 112.1(2) no
C10B C9B C14B 118.8(2) no
C5B C9B C14B 121.6(2) no
C5B C9B C10B 119.6(2) no
C9B C10B C11B 121.1(2) no
C10B C11B C12B 118.8(3) no
Cl1B C12B C11B 119.4(2) no
C11B C12B C13B 121.5(2) no
Cl1B C12B C13B 119.13(19) no
C12B C13B C14B 119.5(2) no
C9B C14B C13B 120.3(2) no
H71A C7B H72B 107.88 no
C6B C7B H72B 109.40 no
C8B C7B H72B 109.03 no
C8B C7B H71A 109.14 no
C6B C7B H71A 109.20 no
H81A C8B H83C 109.49 no
H82B C8B H83C 109.45 no
C7B C8B H81A 109.41 no
C7B C8B H83C 109.35 no
C7B C8B H82B 109.66 no
H81A C8B H82B 109.47 no
C9B C10B H10B 119.44 no
C11B C10B H10B 119.42 no
C12B C11B H11B 120.62 no
C10B C11B H11B 120.59 no
C12B C13B H13B 120.26 no
C14B C13B H13B 120.29 no
C13B C14B H14B 119.84 no
C9B C14B H14B 119.85 no
C16C C15C C20C 119.4(3) no
O1C C15C C20C 117.5(2) no
O1C C15C C16C 123.1(2) no
C15C C16C C21C 120.1(2) no
C15C C16C C17C 119.6(2) no
C17C C16C C21C 120.2(2) no
C16C C17C C18C 120.2(2) no
C17C C18C C19C 120.1(2) no
S1 C18C C19C 119.64(18) no
S1 C18C C17C 120.16(19) no
C18C C19C C20C 120.2(2) no
C15C C20C C19C 120.5(2) no
O2C C21C O3C 122.8(2) no
O3C C21C C16C 114.3(2) no
O2C C21C C16C 122.9(2) no
C16C C17C H17C 119.99 no
C18C C17C H17C 119.85 no
C18C C19C H19C 119.91 no
C20C C19C H19C 119.90 no
C19C C20C H20C 119.66 no
C15C C20C H20C 119.82 no
C16D C15D C20D 119.5(2) no
O1D C15D C20D 117.1(2) no
O1D C15D C16D 123.3(2) no
C15D C16D C21D 118.6(2) no
C17D C16D C21D 122.0(2) no
C15D C16D C17D 119.3(2) no
C16D C17D C18D 120.4(2) no
S1' C18D C17D 121.03(19) no
S1' C18D C19D 119.25(18) no
C17D C18D C19D 119.6(2) no
C18D C19D C20D 120.6(2) no
C15D C20D C19D 120.5(3) no
O2D C21D O3D 121.6(2) no
O2D C21D C16D 122.3(2) no
O3D C21D C16D 116.1(2) no
C18D C17D H17D 119.69 no
C16D C17D H17D 119.89 no
C18D C19D H19D 119.67 no
C20D C19D H19D 119.74 no
C19D C20D H20D 119.72 no
C15D C20D H20D 119.82 no

loop_
_geom_bond_atom_site_label_1
_geom_bond_atom_site_label_2
_geom_bond_distance
_geom_bond_publ_flag
Cl1A C12A 1.741(3) no
Cl1B C12B 1.738(3) no
S1 O5C 1.451(2) no
S1 O6C 1.458(2) no
S1 C18C 1.760(3) no
S1 O4C 1.4373(19) no
S1' O4D 1.4655(19) no
S1' O5D 1.443(2) no
S1' C18D 1.772(2) no
S1' O6D 1.454(2) no
O1C C15C 1.342(3) no
O2C C21C 1.220(3) no
O3C C21C 1.304(3) no
O1C H1C 0.8202 no
O3C H3C 0.8194 no
O1D C15D 1.344(3) no
O2D C21D 1.218(3) no
O3D C21D 1.312(3) no
O1D H1D 0.8196 no
O3D H3D 0.8201 no
O1W H11W 0.8971 no
O1W H12W 0.8964 no
N1A C6A 1.373(3) no
N1A C2A 1.345(3) no
N2A C2A 1.326(3) no
N3A C2A 1.325(4) no
N3A C4A 1.347(3) no
N4A C4A 1.325(4) no
N1A H1A 0.8595 no
N2A H2A 0.8589 no
N2A H2B 0.8597 no
O2W H21W 0.9752 no
O2W H22W 0.9806 no
N4A H4A 0.8589 no
N4A H4B 0.8596 no
N1B C2B 1.359(3) no
N1B C6B 1.365(3) no
N2B C2B 1.324(3) no
N3B C2B 1.327(3) no
N3B C4B 1.345(3) no
N4B C4B 1.327(3) no
N1B H1B 0.8600 no
N2B H21A 0.8602 no
N2B H22B 0.8603 no
N4B H41A 0.8599 no
N4B H42B 0.8598 no
C4A C5A 1.430(4) no
C5A C6A 1.360(4) no
C5A C9A 1.497(3) no
C6A C7A 1.504(4) no
C7A C8A 1.501(5) no
C9A C10A 1.385(4) no
C9A C14A 1.384(4) no
C10A C11A 1.384(4) no
C11A C12A 1.360(5) no
C12A C13A 1.372(5) no
C13A C14A 1.379(4) no
C7A H7A 0.9703 no
C7A H7B 0.9703 no
C8A H8B 0.9604 no
C8A H8A 0.9605 no
C8A H8C 0.9597 no
C10A H10A 0.9307 no
C11A H11A 0.9296 no
C13A H13A 0.9297 no
C14A H14A 0.9296 no
C4B C5B 1.429(4) no
C5B C9B 1.499(3) no
C5B C6B 1.359(4) no
C6B C7B 1.498(4) no
C7B C8B 1.502(4) no
C9B C14B 1.385(3) no
C9B C10B 1.380(4) no
C10B C11B 1.380(4) no
C11B C12B 1.368(4) no
C12B C13B 1.368(4) no
C13B C14B 1.380(4) no
C7B H72B 0.9699 no
C7B H71A 0.9704 no
C8B H83C 0.9598 no
C8B H82B 0.9614 no
C8B H81A 0.9599 no
C10B H10B 0.9296 no
C11B H11B 0.9305 no
C13B H13B 0.9297 no
C14B H14B 0.9293 no
C15C C20C 1.397(4) no
C15C C16C 1.396(4) no
C16C C21C 1.476(3) no
C16C C17C 1.396(4) no
C17C C18C 1.377(3) no
C18C C19C 1.394(3) no
C19C C20C 1.368(4) no
C17C H17C 0.9299 no
C19C H19C 0.9295 no
C20C H20C 0.9297 no
C15D C16D 1.401(4) no
C15D C20D 1.393(4) no
C16D C21D 1.479(3) no
C16D C17D 1.399(3) no
C17D C18D 1.383(3) no
C18D C19D 1.392(4) no
C19D C20D 1.370(4) no
C17D H17D 0.9302 no
C19D H19D 0.9293 no
C20D H20D 0.9311 no

loop_
_geom_hbond_atom_site_label_D
_geom_hbond_atom_site_label_H
_geom_hbond_atom_site_label_A
_geom_hbond_site_symmetry_A
_geom_hbond_distance_DH
_geom_hbond_distance_HA
_geom_hbond_distance_DA
_geom_hbond_angle_DHA
_geom_hbond_publ_flag
N1A H1A O2W 1_655 0.86 1.95 2.803(3) 176 yes
N1B H1B O6C 4_454 0.86 2.21 3.048(3) 164 yes
O1C H1C O2C . 0.82 1.91 2.628(3) 146 yes
O1C H1C O5D 1_455 0.82 2.42 2.973(3) 125 yes
O1D H1D O2D . 0.82 1.86 2.575(3) 145 yes
O1D H1D O4C 4_555 0.82 2.38 2.953(2) 127 yes
N2A H2A O6D 4_555 0.86 2.12 2.946(3) 160 yes
N2A H2B O1W 1_655 0.86 2.20 2.989(3) 152 yes
O3C H3C O5C 4_454 0.82 1.77 2.576(3) 166 yes
O3D H3D O4D 4_555 0.82 1.93 2.747(2) 176 yes
N4A H4A N3B 4_555 0.86 2.40 3.216(3) 158 yes
O1W H11W O5D 4_455 0.90 1.91 2.794(3) 167 yes
O1W H12W O6C . 0.90 2.31 3.124(3) 151 yes
N2B H21A O4D 4_454 0.86 2.22 3.029(3) 156 yes
O2W H21W O6C . 0.98 1.91 2.811(3) 152 yes
N2B H22B O2D 1_454 0.86 2.47 2.901(3) 112 yes
N2B H22B O4C 4_454 0.86 2.26 3.096(3) 164 yes
O2W H22W O1W . 0.98 2.50 2.991(3) 110 yes
N4B H41A N3A 4_454 0.86 2.29 3.080(3) 152 yes
C7A H7B O6D 2_645 0.97 2.56 3.507(3) 164 yes
C13B H13B O5C . 0.93 2.40 3.176(3) 141 yes
C17C H17C O4C . 0.93 2.51 2.897(3) 105 yes
C17C H17C O1D 4_454 0.93 2.50 3.429(3) 177 yes
C17D H17D O1C 1_655 0.93 2.40 3.325(3) 175 yes
C19C H19C O2C 4_555 0.93 2.57 3.477(3) 166 yes

loop_
_geom_torsion_atom_site_label_1
_geom_torsion_atom_site_label_2
_geom_torsion_atom_site_label_3
_geom_torsion_atom_site_label_4
_geom_torsion
_geom_torsion_publ_flag
O6C S1 C18C C17C -123.2(2) no
O4C S1 C18C C19C -178.3(2) no
O5C S1 C18C C19C -57.5(2) no
O6C S1 C18C C19C 60.2(2) no
O4C S1 C18C C17C -1.7(2) no
O5C S1 C18C C17C 119.1(2) no
O6D S1' C18D C17D -148.3(2) no
O4D S1' C18D C17D 93.8(2) no
O5D S1' C18D C17D -26.0(2) no
O6D S1' C18D C19D 35.5(2) no
O4D S1' C18D C19D -82.5(2) no
O5D S1' C18D C19D 157.8(2) no
C6A N1A C2A N3A -3.9(4) no
C2A N1A C6A C5A 3.9(4) no
C2A N1A C6A C7A -176.6(2) no
C6A N1A C2A N2A 174.8(2) no
C2A N3A C4A C5A 3.1(4) no
C2A N3A C4A N4A -177.9(2) no
C4A N3A C2A N2A -178.4(2) no
C4A N3A C2A N1A 0.3(4) no
C6B N1B C2B N2B -175.6(2) no
C6B N1B C2B N3B 4.0(4) no
C2B N1B C6B C7B 175.0(2) no
C2B N1B C6B C5B -1.6(4) no
C2B N3B C4B N4B 177.9(2) no
C2B N3B C4B C5B -3.1(3) no
C4B N3B C2B N2B 178.0(2) no
C4B N3B C2B N1B -1.6(3) no
N4A C4A C5A C9A -5.8(4) no
N3A C4A C5A C9A 173.2(2) no
N3A C4A C5A C6A -3.0(4) no
N4A C4A C5A C6A 178.1(2) no
C4A C5A C9A C10A 77.2(4) no
C6A C5A C9A C10A -106.8(3) no
C4A C5A C9A C14A -105.3(3) no
C9A C5A C6A C7A 3.8(4) no
C4A C5A C6A N1A -0.6(4) no
C6A C5A C9A C14A 70.7(4) no
C4A C5A C6A C7A 180.0(2) no
C9A C5A C6A N1A -176.7(2) no
C5A C6A C7A C8A 104.8(3) no
N1A C6A C7A C8A -74.7(3) no
C5A C9A C10A C11A 174.9(3) no
C5A C9A C14A C13A -175.1(3) no
C10A C9A C14A C13A 2.5(5) no
C14A C9A C10A C11A -2.6(5) no
C9A C10A C11A C12A 0.7(5) no
C10A C11A C12A C13A 1.5(5) no
C10A C11A C12A Cl1A -176.8(3) no
Cl1A C12A C13A C14A 176.6(3) no
C11A C12A C13A C14A -1.6(5) no
C12A C13A C14A C9A -0.4(5) no
N3B C4B C5B C6B 5.3(4) no
N3B C4B C5B C9B -170.6(2) no
N4B C4B C5B C9B 8.4(4) no
N4B C4B C5B C6B -175.7(2) no
C9B C5B C6B C7B -3.1(4) no
C4B C5B C9B C10B 79.7(3) no
C6B C5B C9B C10B -96.0(3) no
C4B C5B C6B C7B -179.1(2) no
C9B C5B C6B N1B 173.1(2) no
C4B C5B C6B N1B -2.8(4) no
C6B C5B C9B C14B 80.4(3) no
C4B C5B C9B C14B -103.8(3) no
N1B C6B C7B C8B -81.4(3) no
C5B C6B C7B C8B 94.9(3) no
C10B C9B C14B C13B 2.3(4) no
C5B C9B C14B C13B -174.1(3) no
C5B C9B C10B C11B 174.8(3) no
C14B C9B C10B C11B -1.8(4) no
C9B C10B C11B C12B -0.1(5) no
C10B C11B C12B Cl1B -179.1(2) no
C10B C11B C12B C13B 1.5(5) no
C11B C12B C13B C14B -0.9(5) no
Cl1B C12B C13B C14B 179.6(2) no
C12B C13B C14B C9B -1.0(4) no
C16C C15C C20C C19C 0.5(4) no
O1C C15C C16C C21C -0.1(4) no
C20C C15C C16C C21C -179.9(3) no
O1C C15C C20C C19C -179.3(3) no
C20C C15C C16C C17C -1.2(4) no
O1C C15C C16C C17C 178.6(2) no
C21C C16C C17C C18C 179.8(2) no
C15C C16C C21C O2C 0.7(4) no
C17C C16C C21C O3C 0.8(4) no
C15C C16C C21C O3C 179.5(2) no
C17C C16C C21C O2C -178.1(3) no
C15C C16C C17C C18C 1.0(4) no
C16C C17C C18C S1 -176.77(19) no
C16C C17C C18C C19C -0.2(4) no
S1 C18C C19C C20C 176.1(2) no
C17C C18C C19C C20C -0.5(4) no
C18C C19C C20C C15C 0.4(4) no
C20D C15D C16D C17D -2.0(4) no
C20D C15D C16D C21D 178.8(3) no
O1D C15D C20D C19D -178.6(3) no
O1D C15D C16D C21D -0.3(4) no
C16D C15D C20D C19D 2.2(4) no
O1D C15D C16D C17D 178.9(2) no
C15D C16D C17D C18D 0.3(4) no
C17D C16D C21D O2D -177.5(3) no
C17D C16D C21D O3D 2.2(4) no
C15D C16D C21D O2D 1.6(4) no
C21D C16D C17D C18D 179.4(2) no
C15D C16D C21D O3D -178.7(2) no
C16D C17D C18D C19D 1.3(4) no
C16D C17D C18D S1' -174.89(19) no
S1' C18D C19D C20D 175.1(2) no
C17D C18D C19D C20D -1.2(4) no
C18D C19D C20D C15D -0.6(4) no

loop_
_cod_related_entry_id
_cod_related_entry_database
_cod_related_entry_code
1 ChemSpider 30654807
